data_4100140
_journal_name_full 'Journal of the American Chemical Society'
_journal_paper_doi 10.1021/ja0435182
_journal_year 2005
_chemical_formula_moiety 'C10 H8 Cl2 F2 N2 Pt'
_chemical_formula_sum 'C10 H8 Cl2 F2 N2 Pt'
_chemical_formula_weight 460.17
_space_group_IT_number 2
_symmetry_cell_setting triclinic
_symmetry_space_group_name_Hall '-P 1'
_symmetry_space_group_name_H-M 'P -1'
_cell_angle_alpha 64.148(3)
_cell_angle_beta 63.131(3)
_cell_angle_gamma 81.167(4)
_cell_formula_units_Z 1
_cell_length_a 6.9562(4)
_cell_length_b 7.0192(4)
_cell_length_c 7.6303(4)
_cell_measurement_temperature 150(2)
_cell_volume 298.64(3)
_diffrn_ambient_temperature 150(2)
_exptl_crystal_density_diffrn 2.559
_cod_database_code 4100140

loop_
_symmetry_equiv_pos_as_xyz
'x, y, z'
'-x, -y, -z'

loop_
_atom_site_label
_atom_site_type_symbol
_atom_site_fract_x
_atom_site_fract_y
_atom_site_fract_z
_atom_site_U_iso_or_equiv
_atom_site_adp_type
_atom_site_occupancy
_atom_site_symmetry_multiplicity
_atom_site_calc_flag
_atom_site_refinement_flags
_atom_site_disorder_assembly
_atom_site_disorder_group
Pt1 Pt 0.0000 0.0000 0.0000 0.01475(6) Uani 1 2 d S . .
Cl1 Cl 0.12951(13) 0.13428(12) 0.15504(12) 0.02224(15) Uani 1 1 d . . .
N1 N 0.1532(4) 0.2441(4) -0.2887(4) 0.0166(5) Uani 1 1 d . . .
C2 C 0.2909(5) 0.2063(5) -0.4619(5) 0.0200(6) Uani 1 1 d . . .
H2 H 0.3120 0.0644 -0.4483 0.024 Uiso 1 1 calc R . .
C3 C 0.4009(5) 0.3709(5) -0.6578(5) 0.0222(6) Uani 1 1 d . . .
F1 F 0.5447(3) 0.3220(4) -0.8211(3) 0.0323(5) Uani 1 1 d . . .
C4 C 0.3696(5) 0.5806(5) -0.6884(5) 0.0230(6) Uani 1 1 d . . .
H4 H 0.4437 0.6941 -0.8249 0.028 Uiso 1 1 calc R . .
C5 C 0.2242(5) 0.6161(5) -0.5092(5) 0.0219(6) Uani 1 1 d . . .
H5 H 0.1956 0.7571 -0.5219 0.026 Uiso 1 1 calc R . .
C6 C 0.1209(5) 0.4474(5) -0.3125(5) 0.0191(6) Uani 1 1 d . . .
H6 H 0.0246 0.4748 -0.1907 0.023 Uiso 1 1 calc R . .

loop_
_atom_site_aniso_label
_atom_site_aniso_U_11
_atom_site_aniso_U_22
_atom_site_aniso_U_33
_atom_site_aniso_U_23
_atom_site_aniso_U_13
_atom_site_aniso_U_12
Pt1 0.01595(10) 0.01235(9) 0.01379(9) -0.00486(6) -0.00529(6) 0.00088(5)
Cl1 0.0286(4) 0.0193(3) 0.0195(3) -0.0064(3) -0.0111(3) -0.0034(3)
N1 0.0167(12) 0.0165(12) 0.0154(11) -0.0058(10) -0.0069(10) 0.0010(9)
C2 0.0198(15) 0.0198(14) 0.0207(14) -0.0094(12) -0.0086(12) 0.0024(11)
C3 0.0189(16) 0.0297(17) 0.0184(14) -0.0109(13) -0.0073(12) 0.0005(12)
F1 0.0283(11) 0.0404(12) 0.0201(9) -0.0142(9) -0.0021(8) 0.0006(9)
C4 0.0244(17) 0.0243(16) 0.0184(14) -0.0028(12) -0.0117(13) -0.0050(12)
C5 0.0271(17) 0.0182(14) 0.0238(15) -0.0067(12) -0.0153(13) 0.0002(12)
C6 0.0221(16) 0.0168(14) 0.0193(14) -0.0059(11) -0.0108(12) 0.0000(11)

loop_
_geom_bond_atom_site_label_1
_geom_bond_atom_site_label_2
_geom_bond_distance
_geom_bond_site_symmetry_2
_geom_bond_publ_flag
Pt1 N1 2.018(2) 2 ?
Pt1 N1 2.018(2) . ?
Pt1 Cl1 2.3013(7) . ?
Pt1 Cl1 2.3013(7) 2 ?
N1 C2 1.348(4) . ?
N1 C6 1.353(4) . ?
C2 C3 1.374(4) . ?
C3 F1 1.346(4) . ?
C3 C4 1.384(5) . ?
C4 C5 1.387(5) . ?
C5 C6 1.381(4) . ?
